data_4024201
loop_
_publ_author_name
'Suyeal Bae'
'Heduck Mah'
'Surendrakumar Chaturvedi'
'Tamara Musafia Jeknic'
'William M. Baird'
'Amy K. Katz'
'H. L. Carrell'
'Jenny P. Glusker'
'Takao Okazaki'
'Kenneth K. Laali'
'Barbara Zajc'
'Mahesh K. Lakshman'

_publ_section_title
;
 Synthetic, Crystallographic, Computational, and Biological Studies
 of 1,4-Difluorobenzo[c]phenanthrene and Its Metabolites
;
_journal_name_full 'Journal of Organic Chemistry'
_journal_page_first 7625
_journal_page_last 7633
_journal_paper_doi 10.1021/jo071145s
_journal_volume 72
_journal_year 2007
_chemical_formula_moiety 'C18 H14 O2'
_chemical_formula_sum 'C18 H14 O2'
_chemical_formula_weight 262.29
_chemical_name_systematic 3,4-dihydrodiol-benzo[c]phenanthrene
_space_group_IT_number 14
_symmetry_space_group_name_Hall '-P 2yab'
_symmetry_space_group_name_H-M 'P 1 21/a 1'
_atom_sites_solution_hydrogens geom
_atom_sites_solution_primary direct
_atom_sites_solution_secondary difmap
_audit_creation_method SHELXL-97
_cell_angle_alpha 90.00
_cell_angle_beta 94.60(2)
_cell_angle_gamma 90.00
_cell_formula_units_Z 4
_cell_length_a 7.814(7)
_cell_length_b 8.174(2)
_cell_length_c 20.263(2)
_cell_measurement_reflns_used 250
_cell_measurement_temperature 100(2)
_cell_measurement_theta_max 18.1
_cell_measurement_theta_min 10.1
_cell_volume 1290.1(12)
_computing_cell_refinement MADNES(Messerschmidt,1989)
_computing_data_collection MADNES(Messerschmidt,1989)
_computing_data_reduction MADNES(Messerschmidt,1989)
_computing_molecular_graphics ICRVIEW(Erlebacher,Carrell,1994)
_computing_structure_refinement 'SHELXL-97 (Sheldrick, 1997)'
_computing_structure_solution 'SHELXS-97 (Sheldrick, 1990)'
_diffrn_ambient_temperature 100(2)
_diffrn_measured_fraction_theta_full 0.959
_diffrn_measured_fraction_theta_max 0.959
_diffrn_measurement_device_type 'FAST area detector'
_diffrn_measurement_method 'rotation method- box integration'
_diffrn_radiation_monochromator graphite
_diffrn_radiation_source 'rotating anode-Nonius FR-571'
_diffrn_radiation_type MoK\a
_diffrn_radiation_wavelength 0.71073
_diffrn_reflns_av_R_equivalents 0.0000
_diffrn_reflns_av_sigmaI/netI 0.0618
_diffrn_reflns_limit_h_max 10
_diffrn_reflns_limit_h_min 0
_diffrn_reflns_limit_k_max 11
_diffrn_reflns_limit_k_min 0
_diffrn_reflns_limit_l_max 27
_diffrn_reflns_limit_l_min -27
_diffrn_reflns_number 3196
_diffrn_reflns_theta_full 28.69
_diffrn_reflns_theta_max 28.69
_diffrn_reflns_theta_min 2.69
_exptl_absorpt_coefficient_mu 0.087
_exptl_absorpt_correction_type none
_exptl_crystal_colour colorless
_exptl_crystal_density_diffrn 1.350
_exptl_crystal_density_meas ?
_exptl_crystal_density_method .
_exptl_crystal_F_000 552
_exptl_crystal_size_max 0.25
_exptl_crystal_size_mid 0.15
_exptl_crystal_size_min 0.05
_refine_diff_density_max 0.311
_refine_diff_density_min -0.283
_refine_diff_density_rms 0.066
_refine_ls_extinction_method none
_refine_ls_goodness_of_fit_ref 1.608
_refine_ls_hydrogen_treatment mixed
_refine_ls_matrix_type full
_refine_ls_number_parameters 237
_refine_ls_number_reflns 3196
_refine_ls_number_restraints 0
_refine_ls_restrained_S_all 1.608
_refine_ls_R_factor_all 0.1116
_refine_ls_R_factor_gt 0.0614
_refine_ls_shift/su_max 0.098
_refine_ls_shift/su_mean 0.004
_refine_ls_structure_factor_coef Fsqd
_refine_ls_weighting_details
; calc 
 [1.00000+0.00000exp(0.00(sin\q/\l)^2^)]/ 
   [\s^2^(Fo^2^)+3.0000+0.0000*P+(0.0001P)^2^+0.5000sin\q/\l] 
 where P = 0.33333Fo^2^ + 0.66667Fc^2^ 
;
_refine_ls_weighting_scheme calc
_refine_ls_wR_factor_gt 0.0949
_refine_ls_wR_factor_ref 0.1029
_reflns_number_gt 1930
_reflns_number_total 3196
_reflns_threshold_expression >2sigma(I)
_cod_data_source_file jo071145s-File010.cif
_cod_data_source_block laks
_cod_original_sg_symbol_H-M 'P 21/a'
_cod_database_code 4024201

loop_
_symmetry_equiv_pos_as_xyz
'x, y, z'
'-x+1/2, y+1/2, -z'
'-x, -y, -z'
'x-1/2, -y-1/2, z'

loop_
_atom_site_label
_atom_site_type_symbol
_atom_site_fract_x
_atom_site_fract_y
_atom_site_fract_z
_atom_site_U_iso_or_equiv
_atom_site_adp_type
_atom_site_occupancy
_atom_site_symmetry_multiplicity
_atom_site_calc_flag
_atom_site_refinement_flags
_atom_site_disorder_assembly
_atom_site_disorder_group
O1 O 0.10352(17) 0.63826(17) 0.05585(7) 0.0306(4) Uani 1 1 d . . .
O2 O -0.25501(17) 0.56356(16) 0.02719(7) 0.0301(4) Uani 1 1 d . . .
C1 C -0.0303(2) 0.5516(2) 0.21984(10) 0.0249(5) Uani 1 1 d . . .
C2 C 0.0618(2) 0.6076(2) 0.17257(10) 0.0245(5) Uani 1 1 d . . .
C3 C -0.0191(2) 0.6447(2) 0.10496(9) 0.0242(4) Uani 1 1 d . . .
C4 C -0.1572(2) 0.5182(2) 0.08673(9) 0.0238(4) Uani 1 1 d . . .
C5 C -0.4427(2) 0.4337(2) 0.12527(11) 0.0268(5) Uani 1 1 d . . .
C6 C -0.5452(2) 0.3945(2) 0.17458(11) 0.0290(5) Uani 1 1 d . . .
C7 C -0.5931(3) 0.3632(2) 0.29271(12) 0.0319(5) Uani 1 1 d . . .
C8 C -0.5347(3) 0.3696(3) 0.35659(12) 0.0357(6) Uani 1 1 d . . .
C9 C -0.3251(3) 0.4738(3) 0.44450(11) 0.0362(6) Uani 1 1 d . . .
C10 C -0.1896(3) 0.5721(3) 0.46476(12) 0.0387(6) Uani 1 1 d . . .
C11 C -0.1050(3) 0.6579(3) 0.41737(11) 0.0349(5) Uani 1 1 d . . .
C12 C -0.1511(3) 0.6376(2) 0.35143(10) 0.0289(5) Uani 1 1 d . . .
C13 C -0.2157(2) 0.5171(2) 0.20709(10) 0.0222(4) Uani 1 1 d . . .
C14 C -0.2758(2) 0.4938(2) 0.14135(9) 0.0213(4) Uani 1 1 d . . .
C15 C -0.3283(2) 0.4927(2) 0.25883(10) 0.0227(4) Uani 1 1 d . . .
C16 C -0.4909(2) 0.4191(2) 0.24137(10) 0.0269(5) Uani 1 1 d . . .
C17 C -0.2825(2) 0.5275(2) 0.32826(10) 0.0249(5) Uani 1 1 d . . .
C18 C -0.3795(2) 0.4547(2) 0.37706(10) 0.0300(5) Uani 1 1 d . . .
H13 H 0.149(3) 0.736(3) 0.0457(11) 0.075(9) Uiso 1 1 d . . .
H14 H -0.200(3) 0.520(3) -0.0074(11) 0.048(7) Uiso 1 1 d . . .
H2 H 0.183(2) 0.6219(19) 0.1802(8) 0.019(5) Uiso 1 1 d . . .
H1 H 0.024(2) 0.5240(19) 0.2627(8) 0.013(4) Uiso 1 1 d . . .
H3 H -0.0724(19) 0.7589(19) 0.1045(7) 0.010(4) Uiso 1 1 d . . .
H4 H -0.099(2) 0.4110(19) 0.0783(8) 0.016(4) Uiso 1 1 d . . .
H5 H -0.480(2) 0.420(2) 0.0792(10) 0.037(6) Uiso 1 1 d . . .
H6 H -0.657(2) 0.349(2) 0.1641(9) 0.032(5) Uiso 1 1 d . . .
H7 H -0.700(3) 0.314(2) 0.2786(9) 0.034(6) Uiso 1 1 d . . .
H8 H -0.603(2) 0.320(2) 0.3922(9) 0.030(5) Uiso 1 1 d . . .
H9 H -0.390(2) 0.421(2) 0.4765(9) 0.031(5) Uiso 1 1 d . . .
H10 H -0.151(2) 0.588(2) 0.5128(10) 0.040(6) Uiso 1 1 d . . .
H11 H -0.014(2) 0.732(2) 0.4323(9) 0.038(6) Uiso 1 1 d . . .
H12 H -0.090(2) 0.6985(19) 0.3182(8) 0.020(5) Uiso 1 1 d . . .

loop_
_atom_site_aniso_label
_atom_site_aniso_U_11
_atom_site_aniso_U_22
_atom_site_aniso_U_33
_atom_site_aniso_U_23
_atom_site_aniso_U_13
_atom_site_aniso_U_12
O1 0.0319(8) 0.0275(8) 0.0339(9) -0.0030(7) 0.0117(7) -0.0048(7)
O2 0.0299(8) 0.0317(8) 0.0283(9) -0.0030(7) -0.0002(7) 0.0067(6)
C1 0.0202(10) 0.0245(11) 0.0294(12) -0.0014(9) -0.0010(9) 0.0004(8)
C2 0.0169(10) 0.0237(11) 0.0327(13) -0.0038(9) 0.0012(9) -0.0032(8)
C3 0.0230(10) 0.0212(10) 0.0292(12) -0.0012(9) 0.0059(9) -0.0006(9)
C4 0.0231(10) 0.0205(10) 0.0273(12) -0.0024(9) -0.0003(9) 0.0034(8)
C5 0.0247(10) 0.0183(10) 0.0365(13) -0.0037(10) -0.0025(10) 0.0018(8)
C6 0.0179(10) 0.0190(11) 0.0498(15) -0.0031(9) 0.0018(10) -0.0022(8)
C7 0.0209(10) 0.0233(11) 0.0525(16) -0.0032(11) 0.0086(10) -0.0043(9)
C8 0.0318(12) 0.0287(12) 0.0494(16) 0.0016(11) 0.0204(12) -0.0035(10)
C9 0.0373(13) 0.0366(13) 0.0369(14) 0.0082(11) 0.0158(11) 0.0052(11)
C10 0.0382(13) 0.0489(15) 0.0295(13) 0.0004(12) 0.0051(11) 0.0063(12)
C11 0.0308(12) 0.0408(14) 0.0328(14) -0.0032(11) 0.0013(10) -0.0020(10)
C12 0.0266(11) 0.0293(12) 0.0317(13) -0.0002(10) 0.0071(10) -0.0005(9)
C13 0.0191(9) 0.0154(10) 0.0320(12) 0.0013(8) 0.0017(9) 0.0014(8)
C14 0.0173(9) 0.0148(10) 0.0315(12) 0.0003(8) 0.0005(9) 0.0024(7)
C15 0.0185(10) 0.0155(10) 0.0345(12) 0.0016(8) 0.0035(9) 0.0023(8)
C16 0.0222(10) 0.0188(10) 0.0403(13) -0.0019(9) 0.0058(10) -0.0008(8)
C17 0.0204(9) 0.0226(11) 0.0321(12) 0.0029(9) 0.0044(9) 0.0037(8)
C18 0.0295(11) 0.0237(11) 0.0381(13) 0.0008(10) 0.0118(10) 0.0044(9)

loop_
_atom_type_symbol
_atom_type_description
_atom_type_scat_dispersion_real
_atom_type_scat_dispersion_imag
_atom_type_scat_source
C C 0.0033 0.0016 'International Tables Vol C Tables 4.2.6.8 and 6.1.1.4'
H H 0.0000 0.0000 'International Tables Vol C Tables 4.2.6.8 and 6.1.1.4'
O O 0.0106 0.0060 'International Tables Vol C Tables 4.2.6.8 and 6.1.1.4'

loop_
_geom_angle_atom_site_label_1
_geom_angle_atom_site_label_2
_geom_angle_atom_site_label_3
_geom_angle
_geom_angle_site_symmetry_1
_geom_angle_site_symmetry_3
_geom_angle_publ_flag
C2 C1 C13 121.40(19) . . ?
C1 C2 C3 121.26(18) . . ?
O1 C3 C2 111.79(16) . . ?
O1 C3 C4 107.86(16) . . ?
C2 C3 C4 108.96(15) . . ?
O2 C4 C14 109.60(15) . . ?
O2 C4 C3 110.55(15) . . ?
C14 C4 C3 112.14(16) . . ?
C6 C5 C14 119.9(2) . . ?
C5 C6 C16 121.52(19) . . ?
C8 C7 C16 121.4(2) . . ?
C7 C8 C18 121.0(2) . . ?
C10 C9 C18 121.6(2) . . ?
C9 C10 C11 119.1(2) . . ?
C12 C11 C10 120.6(2) . . ?
C11 C12 C17 121.9(2) . . ?
C14 C13 C15 120.06(17) . . ?
C14 C13 C1 116.44(17) . . ?
C15 C13 C1 123.25(18) . . ?
C13 C14 C5 120.40(18) . . ?
C13 C14 C4 120.20(16) . . ?
C5 C14 C4 119.17(18) . . ?
C16 C15 C13 117.63(18) . . ?
C16 C15 C17 117.97(17) . . ?
C13 C15 C17 124.25(16) . . ?
C6 C16 C15 119.74(18) . . ?
C6 C16 C7 120.74(18) . . ?
C15 C16 C7 119.44(19) . . ?
C12 C17 C18 116.59(18) . . ?
C12 C17 C15 124.15(17) . . ?
C18 C17 C15 119.18(17) . . ?
C9 C18 C17 119.45(19) . . ?
C9 C18 C8 121.27(19) . . ?
C17 C18 C8 119.2(2) . . ?

loop_
_geom_bond_atom_site_label_1
_geom_bond_atom_site_label_2
_geom_bond_distance
_geom_bond_site_symmetry_2
_geom_bond_publ_flag
O1 C3 1.437(2) . ?
O2 C4 1.425(2) . ?
C1 C2 1.325(3) . ?
C1 C13 1.478(3) . ?
C2 C3 1.493(3) . ?
C3 C4 1.519(3) . ?
C4 C14 1.513(2) . ?
C5 C6 1.368(3) . ?
C5 C14 1.407(3) . ?
C6 C16 1.400(3) . ?
C7 C8 1.339(3) . ?
C7 C16 1.437(3) . ?
C8 C18 1.430(3) . ?
C9 C10 1.366(3) . ?
C9 C18 1.407(3) . ?
C10 C11 1.398(3) . ?
C11 C12 1.366(3) . ?
C12 C17 1.417(3) . ?
C13 C14 1.390(3) . ?
C13 C15 1.436(2) . ?
C15 C16 1.425(3) . ?
C15 C17 1.452(3) . ?
C17 C18 1.424(3) . ?

loop_
_cod_related_entry_id
_cod_related_entry_database
_cod_related_entry_code
1 ChemSpider 50378
